data_4324724
loop_
_publ_author_name
'Andrea Westenkirchner'
'Alexander Villinger'
'Konstantin Karaghiosoff'
'Ronald Wustrack'
'Dirk Michalik'
'Axel Schulz'

_publ_contact_author_address
;
Universit\"at Rostock
Institut f\"ur Chemie
Abteilung f\"ur Anorganische Chemie
Albert-Einstein-Strasse 3a 
18059 Rostock
Bundesrepublik Deutschland
;
_publ_contact_author_email
;
axel.schulz@uni-rostock.de, alexander.villinger@uni-rostock.de'
;
_publ_contact_author_fax '+49 (0)381/498-6382'
_publ_contact_author_name 'Axel Schulz'
_publ_contact_author_phone '+49 (0)381/498-6400 or 6403'
_publ_section_title
;
 Lewis Acid Assisted Methyl/Chlorine Exchange in Silylated
 Hydrazinochlorophosphanes
;
_journal_name_full 'Inorganic Chemistry'
_journal_page_first 2691
_journal_page_last 2702
_journal_paper_doi 10.1021/ic200005q
_journal_volume 50
_journal_year 2011
_chemical_formula_moiety 'C15 H27 Cl F5 N2 P Si3'
_chemical_formula_sum 'C15 H27 Cl F5 N2 P Si3'
_chemical_formula_weight 481.08
_chemical_name_systematic
;
N,N'-bis(trimethylsilyl)-N'-(dimethylchlorosilyl)hydrazino-(pentafluorophenyl)
methylphosphane
;
_space_group_IT_number 14
_symmetry_cell_setting monoclinic
_symmetry_Int_Tables_number 14
_symmetry_space_group_name_Hall '-P 2ybc'
_symmetry_space_group_name_H-M 'P 1 21/c 1'
_atom_sites_solution_hydrogens geom
_atom_sites_solution_primary direct
_atom_sites_solution_secondary difmap
_audit_author_name 'Villinger, A.'
_audit_creation_method SHELXL-97
_cell_angle_alpha 90.00
_cell_angle_beta 99.467(2)
_cell_angle_gamma 90.00
_cell_formula_units_Z 4
_cell_length_a 16.6656(8)
_cell_length_b 9.3800(4)
_cell_length_c 15.2884(8)
_cell_measurement_reflns_used 5879
_cell_measurement_temperature 173(2)
_cell_measurement_theta_max 49.181
_cell_measurement_theta_min 4.956
_cell_volume 2357.4(2)
_computing_cell_refinement 'Bruker Apex V7.51A'
_computing_data_collection 'Bruker Apex V7.51A'
_computing_data_reduction 'Bruker SAINT'
_computing_molecular_graphics 'ORTEP-3v2.01 (Farrugia, 1997)'
_computing_publication_material SHELXL-97
_computing_structure_refinement 'SHELXL-97 (Sheldrick, 1997)'
_computing_structure_solution 'SHELXS-97 (Sheldrick, 1997)'
_diffrn_ambient_temperature 173(2)
_diffrn_measured_fraction_theta_full 0.998
_diffrn_measured_fraction_theta_max 0.998
_diffrn_measurement_device_type 'Bruker Apex Kappa II-CCD-diffractometer'
_diffrn_measurement_method 'phi and omega scans'
_diffrn_radiation_monochromator graphite
_diffrn_radiation_source 'sealed tube'
_diffrn_radiation_type MoK\a
_diffrn_radiation_wavelength 0.71073
_diffrn_reflns_av_R_equivalents 0.0422
_diffrn_reflns_av_sigmaI/netI 0.0382
_diffrn_reflns_limit_h_max 20
_diffrn_reflns_limit_h_min -20
_diffrn_reflns_limit_k_max 11
_diffrn_reflns_limit_k_min -11
_diffrn_reflns_limit_l_max 18
_diffrn_reflns_limit_l_min -18
_diffrn_reflns_number 25693
_diffrn_reflns_theta_full 26.00
_diffrn_reflns_theta_max 26.00
_diffrn_reflns_theta_min 2.48
_exptl_absorpt_coefficient_mu 0.425
_exptl_absorpt_correction_T_max 0.9587
_exptl_absorpt_correction_T_min 0.8725
_exptl_absorpt_correction_type multi-scan
_exptl_absorpt_process_details '(SADABS; Sheldrick, 2004)'
_exptl_crystal_colour colourless
_exptl_crystal_density_diffrn 1.355
_exptl_crystal_description block
_exptl_crystal_F_000 1000
_exptl_crystal_size_max 0.33
_exptl_crystal_size_mid 0.29
_exptl_crystal_size_min 0.10
_refine_diff_density_max 0.277
_refine_diff_density_min -0.365
_refine_diff_density_rms 0.074
_refine_ls_extinction_method none
_refine_ls_goodness_of_fit_ref 1.068
_refine_ls_hydrogen_treatment constr
_refine_ls_matrix_type full
_refine_ls_number_parameters 471
_refine_ls_number_reflns 4628
_refine_ls_number_restraints 7
_refine_ls_restrained_S_all 1.067
_refine_ls_R_factor_all 0.1332
_refine_ls_R_factor_gt 0.1030
_refine_ls_shift/su_max 0.000
_refine_ls_shift/su_mean 0.000
_refine_ls_structure_factor_coef Fsqd
_refine_ls_weighting_details 'calc w=1/[\s^2^(Fo^2^)+(0.0694P)^2^+10.0086P] where P=(Fo^2^+2Fc^2^)/3'
_refine_ls_weighting_scheme calc
_refine_ls_wR_factor_gt 0.2528
_refine_ls_wR_factor_ref 0.2632
_reflns_number_gt 3312
_reflns_number_total 4628
_reflns_threshold_expression >2\s(I)
_cod_data_source_file ic200005q_si_001_1.cif
_cod_data_source_block nnp_c6f5_mecl
_cod_original_sg_symbol_H-M 'P 21/c'
_cod_database_code 4324724

loop_
_symmetry_equiv_pos_as_xyz
'x, y, z'
'-x, y+1/2, -z+1/2'
'-x, -y, -z'
'x, -y-1/2, z-1/2'

loop_
_atom_site_label
_atom_site_type_symbol
_atom_site_fract_x
_atom_site_fract_y
_atom_site_fract_z
_atom_site_U_iso_or_equiv
_atom_site_adp_type
_atom_site_occupancy
_atom_site_symmetry_multiplicity
_atom_site_calc_flag
_atom_site_refinement_flags
_atom_site_disorder_assembly
_atom_site_disorder_group
P1A P 0.64271(16) 0.0231(3) 0.81678(19) 0.0416(6) Uani 0.50 1 d PD A 1
N1A N 0.7362(5) 0.0620(10) 0.7944(6) 0.038(2) Uani 0.50 1 d PD A 1
N2A N 0.7950(6) -0.0535(13) 0.7827(7) 0.036(2) Uani 0.50 1 d PD A 1
Si1A Si 0.75995(19) 0.2421(3) 0.7785(2) 0.0471(7) Uani 0.50 1 d P A 1
Si2A Si 0.81158(16) -0.0979(3) 0.67651(19) 0.0399(6) Uani 0.50 1 d PD A 1
Si3A Si 0.86305(19) -0.1027(4) 0.8800(2) 0.0541(8) Uani 0.50 1 d PD A 1
Cl1A Cl 0.8995(5) 0.0207(9) 0.6348(6) 0.060(3) Uani 0.293(10) 1 d P A 1
Cl2A Cl 0.9754(9) -0.0800(17) 0.8537(12) 0.092(4) Uani 0.207(10) 1 d P A 1
C1A C 0.5904(9) -0.098(2) 0.7258(6) 0.032(3) Uani 0.50 1 d PGD A 1
C2A C 0.6037(6) -0.244(2) 0.7204(9) 0.047(4) Uani 0.50 1 d PG A 1
C3A C 0.5603(10) -0.3230(9) 0.6513(13) 0.061(6) Uani 0.50 1 d PG A 1
C4A C 0.5037(9) -0.2560(17) 0.5876(8) 0.061(5) Uani 0.50 1 d PG A 1
C5A C 0.4904(7) -0.1102(18) 0.5930(10) 0.048(5) Uani 0.50 1 d PG A 1
C6A C 0.5338(10) -0.0314(8) 0.6621(12) 0.044(4) Uani 0.50 1 d PG A 1
F1A F 0.6567(4) -0.3143(7) 0.7768(5) 0.0552(16) Uani 0.50 1 d P A 1
F2A F 0.5708(5) -0.4650(9) 0.6477(7) 0.084(2) Uani 0.50 1 d P A 1
F3A F 0.4588(6) -0.3314(14) 0.5195(7) 0.091(3) Uani 0.50 1 d P A 1
F4A F 0.4357(6) -0.0445(13) 0.5347(8) 0.084(4) Uani 0.50 1 d P A 1
F5A F 0.5229(5) 0.1062(9) 0.6658(6) 0.068(2) Uani 0.50 1 d P A 1
C7A C 0.657(5) -0.095(9) 0.925(4) 0.068(7) Uani 0.50 1 d P A 1
H7A H 0.6888 -0.0421 0.9740 0.103 Uiso 0.50 1 calc PR A 1
H7B H 0.6849 -0.1832 0.9146 0.103 Uiso 0.50 1 calc PR A 1
H7C H 0.6032 -0.1174 0.9400 0.103 Uiso 0.50 1 calc PR A 1
C8A C 0.7249(19) 0.303(2) 0.6651(14) 0.080(6) Uani 0.50 1 d P A 1
H8A H 0.7555 0.2543 0.6246 0.120 Uiso 0.50 1 calc PR A 1
H8B H 0.7336 0.4065 0.6617 0.120 Uiso 0.50 1 calc PR A 1
H8C H 0.6668 0.2824 0.6483 0.120 Uiso 0.50 1 calc PR A 1
C9A C 0.7067(16) 0.353(2) 0.8451(14) 0.066(5) Uani 0.50 1 d P A 1
H9A H 0.6484 0.3501 0.8216 0.099 Uiso 0.50 1 calc PR A 1
H9B H 0.7265 0.4509 0.8438 0.099 Uiso 0.50 1 calc PR A 1
H9C H 0.7161 0.3177 0.9063 0.099 Uiso 0.50 1 calc PR A 1
C10A C 0.8711(17) 0.285(4) 0.814(2) 0.092(4) Uani 0.50 1 d P A 1
H10A H 0.9040 0.2191 0.7842 0.139 Uiso 0.50 1 calc PR A 1
H10B H 0.8857 0.2737 0.8781 0.139 Uiso 0.50 1 calc PR A 1
H10C H 0.8816 0.3829 0.7970 0.139 Uiso 0.50 1 calc PR A 1
C11A C 0.718(3) -0.089(4) 0.594(3) 0.042(4) Uani 0.50 1 d P A 1
H11A H 0.6901 -0.1806 0.5916 0.063 Uiso 0.50 1 calc PR A 1
H11B H 0.7324 -0.0670 0.5358 0.063 Uiso 0.50 1 calc PR A 1
H11C H 0.6829 -0.0138 0.6109 0.063 Uiso 0.50 1 calc PR A 1
C12A C 0.8425(12) -0.291(3) 0.6772(12) 0.075(6) Uani 0.50 1 d P A 1
H12A H 0.8931 -0.3049 0.7190 0.113 Uiso 0.50 1 calc PR A 1
H12B H 0.8508 -0.3195 0.6176 0.113 Uiso 0.50 1 calc PR A 1
H12C H 0.7995 -0.3504 0.6953 0.113 Uiso 0.50 1 calc PR A 1
C13A C 0.9104(16) -0.040(5) 0.647(4) 0.060(3) Uani 0.207(10) 1 d PD A 1
H13A H 0.9066 -0.0399 0.5821 0.090 Uiso 0.207(10) 1 calc PR A 1
H13B H 0.9533 -0.1063 0.6728 0.090 Uiso 0.207(10) 1 calc PR A 1
H13C H 0.9235 0.0560 0.6698 0.090 Uiso 0.207(10) 1 calc PR A 1
C14A C 0.8446(9) -0.2973(19) 0.9134(12) 0.048(4) Uani 0.50 1 d P A 1
H14A H 0.8859 -0.3593 0.8946 0.071 Uiso 0.50 1 calc PR A 1
H14B H 0.7905 -0.3280 0.8846 0.071 Uiso 0.50 1 calc PR A 1
H14C H 0.8481 -0.3031 0.9779 0.071 Uiso 0.50 1 calc PR A 1
C15A C 0.9697(12) -0.050(5) 0.874(4) 0.092(4) Uani 0.293(10) 1 d PD A 1
H15A H 0.9761 -0.0391 0.8119 0.139 Uiso 0.293(10) 1 calc PR A 1
H15B H 1.0069 -0.1245 0.9018 0.139 Uiso 0.293(10) 1 calc PR A 1
H15C H 0.9822 0.0400 0.9055 0.139 Uiso 0.293(10) 1 calc PR A 1
C16A C 0.8517(19) 0.012(2) 0.9741(15) 0.093(7) Uani 0.50 1 d P A 1
H16A H 0.8303 0.1048 0.9522 0.139 Uiso 0.50 1 calc PR A 1
H16B H 0.9047 0.0246 1.0117 0.139 Uiso 0.50 1 calc PR A 1
H16C H 0.8139 -0.0327 1.0087 0.139 Uiso 0.50 1 calc PR A 1
P1B P 0.6999(2) -0.1921(4) 0.8366(2) 0.0587(8) Uani 0.50 1 d PD B 2
N1B N 0.7818(7) -0.1067(13) 0.8095(8) 0.049(3) Uani 0.50 1 d PD B 2
N2B N 0.7788(7) 0.0428(13) 0.7788(7) 0.050(2) Uani 0.50 1 d PD B 2
Si1B Si 0.8720(2) -0.2084(4) 0.8188(2) 0.0579(9) Uani 0.50 1 d P B 2
Si2B Si 0.7726(2) 0.0727(3) 0.6639(2) 0.0516(8) Uani 0.50 1 d PD B 2
Si3B Si 0.8066(2) 0.1788(4) 0.8577(3) 0.0664(10) Uani 0.50 1 d PD B 2
Cl1B Cl 0.8864(5) 0.0885(9) 0.6261(7) 0.066(3) Uani 0.319(10) 1 d P B 2
Cl2B Cl 0.8962(14) 0.291(3) 0.831(2) 0.134(8) Uani 0.181(10) 1 d P B 2
C1B C 0.6135(5) -0.167(3) 0.7397(6) 0.046(4) Uani 0.50 1 d PGD B 2
C2B C 0.5964(12) -0.2894(16) 0.6886(14) 0.054(5) Uani 0.50 1 d PG B 2
C3B C 0.5345(14) -0.2878(19) 0.6156(13) 0.083(9) Uani 0.50 1 d PG B 2
C4B C 0.4897(8) -0.164(3) 0.5937(9) 0.063(6) Uani 0.50 1 d PG B 2
C5B C 0.5069(11) -0.0420(19) 0.6449(17) 0.077(8) Uani 0.50 1 d PG B 2
C6B C 0.5688(12) -0.0436(16) 0.7179(14) 0.060(5) Uani 0.50 1 d PG B 2
F1B F 0.6378(6) -0.4059(10) 0.7044(8) 0.102(3) Uani 0.50 1 d P B 2
F2B F 0.5157(9) -0.3972(16) 0.5620(10) 0.142(6) Uani 0.50 1 d P B 2
F3B F 0.4330(7) -0.150(2) 0.5229(9) 0.119(6) Uani 0.50 1 d P B 2
F4B F 0.4695(7) 0.0850(12) 0.6289(7) 0.104(4) Uani 0.50 1 d P B 2
F5B F 0.5843(5) 0.0702(8) 0.7678(6) 0.075(2) Uani 0.50 1 d P B 2
C7B C 0.655(5) -0.094(9) 0.906(4) 0.068(7) Uani 0.50 1 d P B 2
H7D H 0.6898 -0.0919 0.9641 0.103 Uiso 0.50 1 calc PR B 2
H7E H 0.6025 -0.1366 0.9112 0.103 Uiso 0.50 1 calc PR B 2
H7F H 0.6470 0.0028 0.8825 0.103 Uiso 0.50 1 calc PR B 2
C8B C 0.8698(11) -0.314(2) 0.7170(12) 0.073(5) Uani 0.50 1 d P B 2
H8D H 0.8253 -0.3833 0.7120 0.110 Uiso 0.50 1 calc PR B 2
H8E H 0.9216 -0.3641 0.7193 0.110 Uiso 0.50 1 calc PR B 2
H8F H 0.8612 -0.2502 0.6655 0.110 Uiso 0.50 1 calc PR B 2
C9B C 0.8785(11) -0.315(2) 0.9175(15) 0.064(5) Uani 0.50 1 d P B 2
H9D H 0.8818 -0.2522 0.9693 0.096 Uiso 0.50 1 calc PR B 2
H9E H 0.9272 -0.3750 0.9235 0.096 Uiso 0.50 1 calc PR B 2
H9F H 0.8301 -0.3752 0.9135 0.096 Uiso 0.50 1 calc PR B 2
C10B C 0.9674(18) -0.108(3) 0.826(2) 0.134(8) Uani 0.50 1 d P B 2
H10D H 0.9551 -0.0078 0.8100 0.200 Uiso 0.50 1 calc PR B 2
H10E H 1.0004 -0.1485 0.7845 0.200 Uiso 0.50 1 calc PR B 2
H10F H 0.9975 -0.1128 0.8863 0.200 Uiso 0.50 1 calc PR B 2
C11B C 0.726(3) -0.055(4) 0.589(3) 0.042(4) Uani 0.50 1 d P B 2
H11D H 0.7330 -0.1493 0.6166 0.063 Uiso 0.50 1 calc PR B 2
H11E H 0.7511 -0.0531 0.5356 0.063 Uiso 0.50 1 calc PR B 2
H11F H 0.6679 -0.0331 0.5737 0.063 Uiso 0.50 1 calc PR B 2
C12B C 0.7195(14) 0.253(2) 0.6371(15) 0.067(5) Uani 0.50 1 d P B 2
H12D H 0.6996 0.2597 0.5732 0.101 Uiso 0.50 1 calc PR B 2
H12E H 0.7583 0.3308 0.6549 0.101 Uiso 0.50 1 calc PR B 2
H12F H 0.6736 0.2618 0.6694 0.101 Uiso 0.50 1 calc PR B 2
C13B C 0.868(3) 0.126(8) 0.625(6) 0.066(3) Uani 0.181(10) 1 d PD B 2
H13D H 0.9043 0.1738 0.6731 0.099 Uiso 0.181(10) 1 calc PR B 2
H13E H 0.8556 0.1905 0.5743 0.099 Uiso 0.181(10) 1 calc PR B 2
H13F H 0.8955 0.0405 0.6068 0.099 Uiso 0.181(10) 1 calc PR B 2
C14B C 0.7187(13) 0.304(2) 0.8690(14) 0.056(4) Uani 0.50 1 d P B 2
H14D H 0.7403 0.3929 0.8978 0.085 Uiso 0.50 1 calc PR B 2
H14E H 0.6826 0.2586 0.9051 0.085 Uiso 0.50 1 calc PR B 2
H14F H 0.6883 0.3260 0.8101 0.085 Uiso 0.50 1 calc PR B 2
C15B C 0.883(4) 0.265(5) 0.798(4) 0.134(8) Uani 0.319(10) 1 d PD B 2
H15D H 0.9190 0.3253 0.8400 0.200 Uiso 0.319(10) 1 calc PR B 2
H15E H 0.8545 0.3243 0.7501 0.200 Uiso 0.319(10) 1 calc PR B 2
H15F H 0.9146 0.1919 0.7742 0.200 Uiso 0.319(10) 1 calc PR B 2
C16B C 0.8400(19) 0.090(3) 0.9716(15) 0.104(8) Uani 0.50 1 d P B 2
H16D H 0.7929 0.0807 1.0019 0.156 Uiso 0.50 1 calc PR B 2
H16E H 0.8814 0.1497 1.0074 0.156 Uiso 0.50 1 calc PR B 2
H16F H 0.8627 -0.0041 0.9633 0.156 Uiso 0.50 1 calc PR B 2

loop_
_atom_site_aniso_label
_atom_site_aniso_U_11
_atom_site_aniso_U_22
_atom_site_aniso_U_33
_atom_site_aniso_U_23
_atom_site_aniso_U_13
_atom_site_aniso_U_12
P1A 0.0373(13) 0.0451(15) 0.0468(15) 0.0056(12) 0.0198(12) 0.0059(12)
N1A 0.036(5) 0.042(5) 0.041(5) 0.000(4) 0.019(4) 0.007(4)
N2A 0.041(5) 0.032(7) 0.036(6) 0.002(5) 0.010(4) 0.010(5)
Si1A 0.0549(17) 0.0312(14) 0.0609(19) -0.0018(13) 0.0268(15) 0.0030(13)
Si2A 0.0413(14) 0.0376(15) 0.0443(15) -0.0073(12) 0.0176(12) 0.0019(12)
Si3A 0.0485(17) 0.062(2) 0.0492(18) 0.0002(16) 0.0004(13) 0.0146(15)
Cl1A 0.064(4) 0.044(7) 0.080(5) -0.005(6) 0.035(4) -0.007(4)
Cl2A 0.078(5) 0.094(9) 0.109(11) -0.020(7) 0.030(5) 0.037(5)
C1A 0.035(7) 0.019(7) 0.046(6) 0.006(6) 0.016(5) 0.003(5)
C2A 0.041(7) 0.040(11) 0.061(11) -0.001(9) 0.016(7) -0.007(7)
C3A 0.051(11) 0.063(11) 0.066(13) -0.002(10) 0.002(8) -0.011(9)
C4A 0.039(10) 0.088(14) 0.057(10) 0.004(10) 0.009(8) -0.021(9)
C5A 0.033(7) 0.061(14) 0.050(9) 0.019(8) 0.002(6) -0.013(7)
C6A 0.023(8) 0.067(10) 0.042(8) 0.021(6) 0.009(6) 0.005(6)
F1A 0.054(4) 0.038(3) 0.071(4) 0.005(3) 0.000(3) 0.012(3)
F2A 0.087(6) 0.060(5) 0.102(7) -0.016(5) 0.002(5) -0.009(4)
F3A 0.065(5) 0.122(9) 0.082(6) -0.006(6) 0.002(5) -0.026(6)
F4A 0.046(5) 0.121(9) 0.079(7) 0.038(7) -0.010(4) -0.013(6)
F5A 0.044(4) 0.073(6) 0.086(6) 0.033(4) 0.011(4) 0.018(4)
C7A 0.082(6) 0.099(6) 0.03(2) 0.015(13) 0.027(15) 0.005(4)
C8A 0.132(16) 0.053(13) 0.061(12) -0.004(8) 0.031(12) 0.006(12)
C9A 0.103(14) 0.040(11) 0.057(12) 0.002(8) 0.019(10) 0.012(10)
C10A 0.078(5) 0.094(9) 0.109(11) -0.020(7) 0.030(5) 0.037(5)
C11A 0.045(8) 0.038(15) 0.047(5) 0.008(9) 0.020(4) -0.017(8)
C12A 0.071(13) 0.088(12) 0.065(12) -0.032(11) 0.008(9) 0.021(10)
C13A 0.064(4) 0.044(7) 0.080(5) -0.005(6) 0.035(4) -0.007(4)
C14A 0.054(9) 0.047(7) 0.042(7) 0.019(6) 0.009(7) 0.035(8)
C15A 0.078(5) 0.094(9) 0.109(11) -0.020(7) 0.030(5) 0.037(5)
C16A 0.112(15) 0.106(18) 0.045(9) -0.014(12) -0.029(9) 0.035(14)
P1B 0.0590(18) 0.0555(19) 0.066(2) 0.0081(16) 0.0246(15) 0.0084(15)
N1B 0.058(7) 0.047(8) 0.045(7) 0.005(5) 0.013(5) 0.015(6)
N2B 0.056(7) 0.043(7) 0.050(6) -0.001(5) 0.007(5) -0.001(6)
Si1B 0.0583(19) 0.056(2) 0.062(2) -0.0018(16) 0.0160(16) 0.0108(16)
Si2B 0.0549(17) 0.0475(18) 0.0554(18) -0.0012(15) 0.0180(14) 0.0055(14)
Si3B 0.061(2) 0.062(2) 0.079(3) -0.031(2) 0.0220(18) 0.0003(17)
Cl1B 0.062(5) 0.058(7) 0.086(4) -0.012(6) 0.038(5) -0.014(5)
Cl2B 0.110(11) 0.107(10) 0.20(2) -0.094(10) 0.065(13) -0.031(9)
C1B 0.047(7) 0.044(10) 0.055(8) 0.005(9) 0.027(6) 0.003(8)
C2B 0.065(11) 0.043(10) 0.058(12) -0.005(9) 0.027(9) -0.007(9)
C3B 0.058(15) 0.12(2) 0.078(17) -0.039(15) 0.040(15) -0.044(13)
C4B 0.051(10) 0.069(16) 0.070(12) 0.006(11) 0.018(8) -0.009(9)
C5B 0.030(11) 0.114(18) 0.089(18) 0.010(12) 0.019(10) 0.008(9)
C6B 0.066(11) 0.046(11) 0.078(14) 0.001(10) 0.041(10) 0.016(8)
F1B 0.115(8) 0.064(6) 0.137(9) 0.008(6) 0.049(7) 0.006(5)
F2B 0.155(12) 0.144(12) 0.152(12) -0.092(11) 0.103(11) -0.103(10)
F3B 0.046(5) 0.228(18) 0.080(7) -0.001(11) 0.004(4) -0.021(10)
F4B 0.100(7) 0.108(8) 0.113(8) 0.037(7) 0.046(6) 0.056(7)
F5B 0.078(5) 0.057(5) 0.101(6) 0.004(4) 0.042(5) 0.005(4)
C7B 0.082(6) 0.099(6) 0.03(2) 0.015(13) 0.027(15) 0.005(4)
C8B 0.065(11) 0.076(12) 0.079(14) -0.046(12) 0.013(9) 0.016(9)
C9B 0.072(13) 0.064(10) 0.067(11) 0.012(8) 0.042(11) 0.030(10)
C10B 0.110(11) 0.107(10) 0.20(2) -0.094(10) 0.065(13) -0.031(9)
C11B 0.045(8) 0.038(15) 0.047(5) 0.008(9) 0.020(4) -0.017(8)
C12B 0.081(11) 0.057(13) 0.068(13) 0.011(9) 0.022(10) 0.022(10)
C13B 0.062(5) 0.058(7) 0.086(4) -0.012(6) 0.038(5) -0.014(5)
C14B 0.067(9) 0.050(12) 0.055(11) 0.000(8) 0.021(8) 0.013(8)
C15B 0.110(11) 0.107(10) 0.20(2) -0.094(10) 0.065(13) -0.031(9)
C16B 0.113(16) 0.14(2) 0.049(10) -0.048(15) -0.013(10) 0.025(17)

loop_
_atom_type_symbol
_atom_type_description
_atom_type_scat_dispersion_real
_atom_type_scat_dispersion_imag
_atom_type_scat_source
C C 0.0033 0.0016 'International Tables Vol C Tables 4.2.6.8 and 6.1.1.4'
H H 0.0000 0.0000 'International Tables Vol C Tables 4.2.6.8 and 6.1.1.4'
N N 0.0061 0.0033 'International Tables Vol C Tables 4.2.6.8 and 6.1.1.4'
F F 0.0171 0.0103 'International Tables Vol C Tables 4.2.6.8 and 6.1.1.4'
Si Si 0.0817 0.0704 'International Tables Vol C Tables 4.2.6.8 and 6.1.1.4'
P P 0.1023 0.0942 'International Tables Vol C Tables 4.2.6.8 and 6.1.1.4'
Cl Cl 0.1484 0.1585 'International Tables Vol C Tables 4.2.6.8 and 6.1.1.4'

loop_
_geom_angle_atom_site_label_1
_geom_angle_atom_site_label_2
_geom_angle_atom_site_label_3
_geom_angle
N1A P1A C1A 108.0(5)
N1A P1A C7A 108(3)
C1A P1A C7A 105(2)
N2A N1A P1A 121.0(7)
N2A N1A Si1A 120.8(7)
P1A N1A Si1A 118.1(5)
N1A N2A Si2A 119.6(8)
N1A N2A Si3A 115.5(7)
Si2A N2A Si3A 122.8(6)
N1A Si1A C9A 109.5(8)
N1A Si1A C8A 112.8(8)
C9A Si1A C8A 104.3(9)
N1A Si1A C10A 113.3(11)
C9A Si1A C10A 105.8(14)
C8A Si1A C10A 110.5(15)
N2A Si2A C11A 112.5(16)
N2A Si2A C13A 116.1(18)
C11A Si2A C13A 120(2)
N2A Si2A C12A 108.1(8)
C11A Si2A C12A 104.4(14)
C13A Si2A C12A 91.7(16)
N2A Si2A Cl1A 113.3(5)
C11A Si2A Cl1A 109.4(11)
C13A Si2A Cl1A 17.7(14)
C12A Si2A Cl1A 108.6(8)
N2A Si3A C16A 111.8(7)
N2A Si3A C15A 112(2)
C16A Si3A C15A 96.1(19)
N2A Si3A C14A 111.1(7)
C16A Si3A C14A 107.7(11)
C15A Si3A C14A 117.2(17)
N2A Si3A Cl2A 107.1(7)
C16A Si3A Cl2A 108.6(12)
C15A Si3A Cl2A 12.5(16)
C14A Si3A Cl2A 110.5(6)
C2A C1A C6A 120.0
C2A C1A P1A 125.2(14)
C6A C1A P1A 114.8(14)
F1A C2A C3A 116.4(17)
F1A C2A C1A 123.6(17)
C3A C2A C1A 120.0
F2A C3A C2A 120.1(17)
F2A C3A C4A 119.8(17)
C2A C3A C4A 120.0
F3A C4A C5A 118.6(16)
F3A C4A C3A 121.3(16)
C5A C4A C3A 120.0
F4A C5A C4A 121.3(17)
F4A C5A C6A 118.7(17)
C4A C5A C6A 120.0
F5A C6A C5A 120.0(17)
F5A C6A C1A 120.0(17)
C5A C6A C1A 120.0
Si3A C15A H15A 109.5
Si3A C15A H15B 109.5
H15A C15A H15B 109.5
Si3A C15A H15C 109.5
H15A C15A H15C 109.5
H15B C15A H15C 109.5
C7B P1B N1B 111(3)
C7B P1B C1B 94(3)
N1B P1B C1B 106.8(6)
N2B N1B P1B 122.7(8)
N2B N1B Si1B 121.5(9)
P1B N1B Si1B 115.8(7)
N1B N2B Si3B 118.6(8)
N1B N2B Si2B 117.4(9)
Si3B N2B Si2B 122.1(6)
N1B Si1B C9B 107.5(6)
N1B Si1B C10B 116.3(11)
C9B Si1B C10B 107.8(14)
N1B Si1B C8B 108.9(7)
C9B Si1B C8B 113.7(11)
C10B Si1B C8B 102.8(12)
C11B Si2B N2B 119.3(13)
C11B Si2B C13B 107(3)
N2B Si2B C13B 117(3)
C11B Si2B C12B 108.9(18)
N2B Si2B C12B 107.5(8)
C13B Si2B C12B 95(3)
C11B Si2B Cl1B 101.3(15)
N2B Si2B Cl1B 112.5(5)
C13B Si2B Cl1B 12(2)
C12B Si2B Cl1B 106.7(8)
N2B Si3B C15B 96.1(16)
N2B Si3B C14B 112.9(9)
C15B Si3B C14B 112(2)
N2B Si3B Cl2B 112.1(9)
C15B Si3B Cl2B 17(2)
C14B Si3B Cl2B 108.4(12)
N2B Si3B C16B 108.1(8)
C15B Si3B C16B 121(3)
C14B Si3B C16B 107.2(10)
Cl2B Si3B C16B 107.9(16)
C2B C1B C6B 120.0
C2B C1B P1B 113.3(19)
C6B C1B P1B 126.7(19)
F1B C2B C3B 117(2)
F1B C2B C1B 122(2)
C3B C2B C1B 120.0
F2B C3B C2B 124(3)
F2B C3B C4B 116(3)
C2B C3B C4B 120.0
F3B C4B C5B 115(3)
F3B C4B C3B 124(3)
C5B C4B C3B 120.0
F4B C5B C4B 125(2)
F4B C5B C6B 114(2)
C4B C5B C6B 120.0
F5B C6B C5B 121(2)
F5B C6B C1B 119(2)
C5B C6B C1B 120.0
P1B C7B H7D 109.5
P1B C7B H7E 109.5
H7D C7B H7E 109.5
P1B C7B H7F 109.5
H7D C7B H7F 109.5
H7E C7B H7F 109.5
Si1B C8B H8D 109.5
Si1B C8B H8E 109.5
H8D C8B H8E 109.5
Si1B C8B H8F 109.5
H8D C8B H8F 109.5
H8E C8B H8F 109.5
Si1B C9B H9D 109.5
Si1B C9B H9E 109.5
H9D C9B H9E 109.5
Si1B C9B H9F 109.5
H9D C9B H9F 109.5
H9E C9B H9F 109.5
Si1B C10B H10D 109.5
Si1B C10B H10E 109.5
H10D C10B H10E 109.5
Si1B C10B H10F 109.5
H10D C10B H10F 109.5
H10E C10B H10F 109.5
Si2B C11B H11D 109.5
Si2B C11B H11E 109.5
H11D C11B H11E 109.5
Si2B C11B H11F 109.5
H11D C11B H11F 109.5
H11E C11B H11F 109.5
Si2B C12B H12D 109.5
Si2B C12B H12E 109.5
H12D C12B H12E 109.5
Si2B C12B H12F 109.5
H12D C12B H12F 109.5
H12E C12B H12F 109.5
Si2B C13B H13D 109.5
Si2B C13B H13E 109.5
H13D C13B H13E 109.5
Si2B C13B H13F 109.5
H13D C13B H13F 109.5
H13E C13B H13F 109.5
Si3B C14B H14D 109.5
Si3B C14B H14E 109.5
H14D C14B H14E 109.5
Si3B C14B H14F 109.5
H14D C14B H14F 109.5
H14E C14B H14F 109.5
Si3B C15B H15D 109.5
Si3B C15B H15E 109.5
H15D C15B H15E 109.5
Si3B C15B H15F 109.5
H15D C15B H15F 109.5
H15E C15B H15F 109.5
Si3B C16B H16D 109.5
Si3B C16B H16E 109.5
H16D C16B H16E 109.5
Si3B C16B H16F 109.5
H16D C16B H16F 109.5
H16E C16B H16F 109.5

loop_
_geom_bond_atom_site_label_1
_geom_bond_atom_site_label_2
_geom_bond_distance
P1A N1A 1.689(9)
P1A C1A 1.897(9)
P1A C7A 1.97(7)
N1A N2A 1.492(11)
N1A Si1A 1.762(9)
N2A Si2A 1.741(10)
N2A Si3A 1.777(11)
Si1A C9A 1.79(2)
Si1A C8A 1.83(2)
Si1A C10A 1.89(3)
Si2A C11A 1.83(5)
Si2A C13A 1.8600(11)
Si2A C12A 1.89(2)
Si2A Cl1A 2.026(8)
Si3A C16A 1.83(2)
Si3A C15A 1.8600(12)
Si3A C14A 1.933(19)
Si3A Cl2A 1.990(15)
C1A C2A 1.3900
C1A C6A 1.3900
C2A F1A 1.306(9)
C2A C3A 1.3900
C3A F2A 1.346(11)
C3A C4A 1.3900
C4A F3A 1.374(12)
C4A C5A 1.3900
C5A F4A 1.319(12)
C5A C6A 1.3900
C6A F5A 1.306(12)
C7A H7A 0.9800
C7A H7B 0.9800
C7A H7C 0.9800
C8A H8A 0.9800
C8A H8B 0.9800
C8A H8C 0.9800
C9A H9A 0.9800
C9A H9B 0.9800
C9A H9C 0.9800
C10A H10A 0.9800
C10A H10B 0.9800
C10A H10C 0.9800
C11A H11A 0.9800
C11A H11B 0.9800
C11A H11C 0.9800
C12A H12A 0.9800
C12A H12B 0.9800
C12A H12C 0.9800
C13A H13A 0.9800
C13A H13B 0.9800
C13A H13C 0.9800
C14A H14A 0.9800
C14A H14B 0.9800
C14A H14C 0.9800
C15A H15A 0.9800
C15A H15B 0.9800
C15A H15C 0.9800
C16A H16A 0.9800
C16A H16B 0.9800
C16A H16C 0.9800
P1B C7B 1.66(6)
P1B N1B 1.693(11)
P1B C1B 1.901(9)
N1B N2B 1.477(12)
N1B Si1B 1.766(12)
N2B Si3B 1.765(11)
N2B Si2B 1.765(11)
Si1B C9B 1.80(2)
Si1B C10B 1.84(3)
Si1B C8B 1.839(17)
Si2B C11B 1.74(4)
Si2B C13B 1.8600(11)
Si2B C12B 1.93(2)
Si2B Cl1B 2.076(8)
Si3B C15B 1.8600(11)
Si3B C14B 1.909(18)
Si3B Cl2B 1.92(2)
Si3B C16B 1.93(3)
C1B C2B 1.3900
C1B C6B 1.3900
C2B F1B 1.294(12)
C2B C3B 1.3900
C3B F2B 1.318(14)
C3B C4B 1.3900
C4B F3B 1.321(15)
C4B C5B 1.3900
C5B F4B 1.348(13)
C5B C6B 1.3900
C6B F5B 1.313(12)
C7B H7D 0.9800
C7B H7E 0.9800
C7B H7F 0.9800
C8B H8D 0.9800
C8B H8E 0.9800
C8B H8F 0.9800
C9B H9D 0.9800
C9B H9E 0.9800
C9B H9F 0.9800
C10B H10D 0.9800
C10B H10E 0.9800
C10B H10F 0.9800
C11B H11D 0.9800
C11B H11E 0.9800
C11B H11F 0.9800
C12B H12D 0.9800
C12B H12E 0.9800
C12B H12F 0.9800
C13B H13D 0.9800
C13B H13E 0.9800
C13B H13F 0.9800
C14B H14D 0.9800
C14B H14E 0.9800
C14B H14F 0.9800
C15B H15D 0.9800
C15B H15E 0.9800
C15B H15F 0.9800
C16B H16D 0.9800
C16B H16E 0.9800
C16B H16F 0.9800

loop_
_geom_torsion_atom_site_label_1
_geom_torsion_atom_site_label_2
_geom_torsion_atom_site_label_3
_geom_torsion_atom_site_label_4
_geom_torsion
C1A P1A N1A N2A -56.4(10)
C7A P1A N1A N2A 56(2)
C1A P1A N1A Si1A 119.8(8)
C7A P1A N1A Si1A -128(2)
P1A N1A N2A Si2A 103.7(9)
Si1A N1A N2A Si2A -72.4(10)
P1A N1A N2A Si3A -92.6(9)
Si1A N1A N2A Si3A 91.3(9)
N2A N1A Si1A C9A -152.2(11)
P1A N1A Si1A C9A 31.6(10)
N2A N1A Si1A C8A 92.1(12)
P1A N1A Si1A C8A -84.1(11)
N2A N1A Si1A C10A -34.4(15)
P1A N1A Si1A C10A 149.4(12)
N1A N2A Si2A C11A -37.1(14)
Si3A N2A Si2A C11A 160.4(12)
N1A N2A Si2A C13A 106.9(18)
Si3A N2A Si2A C13A -55.6(19)
N1A N2A Si2A C12A -151.9(10)
Si3A N2A Si2A C12A 45.7(11)
N1A N2A Si2A Cl1A 87.7(9)
Si3A N2A Si2A Cl1A -74.8(9)
N1A N2A Si3A C16A -4.9(15)
Si2A N2A Si3A C16A 158.3(14)
N1A N2A Si3A C15A -111.4(17)
Si2A N2A Si3A C15A 51.7(18)
N1A N2A Si3A C14A 115.5(9)
Si2A N2A Si3A C14A -81.3(9)
N1A N2A Si3A Cl2A -123.7(8)
Si2A N2A Si3A Cl2A 39.4(10)
N1A P1A C1A C2A 79.7(8)
C7A P1A C1A C2A -35(3)
N1A P1A C1A C6A -101.6(8)
C7A P1A C1A C6A 144(3)
C6A C1A C2A F1A 178.8(13)
P1A C1A C2A F1A -2.5(12)
C6A C1A C2A C3A 0.0
P1A C1A C2A C3A 178.7(8)
F1A C2A C3A F2A 3.6(11)
C1A C2A C3A F2A -177.5(12)
F1A C2A C3A C4A -178.9(12)
C1A C2A C3A C4A 0.0
F2A C3A C4A F3A -1.2(14)
C2A C3A C4A F3A -178.7(12)
F2A C3A C4A C5A 177.5(12)
C2A C3A C4A C5A 0.0
F3A C4A C5A F4A 0.4(13)
C3A C4A C5A F4A -178.4(15)
F3A C4A C5A C6A 178.8(12)
C3A C4A C5A C6A 0.0
F4A C5A C6A F5A -3.4(12)
C4A C5A C6A F5A 178.2(12)
F4A C5A C6A C1A 178.4(15)
C4A C5A C6A C1A 0.0
C2A C1A C6A F5A -178.2(12)
P1A C1A C6A F5A 3.0(12)
C2A C1A C6A C5A 0.0
P1A C1A C6A C5A -178.8(7)
C7B P1B N1B N2B -50(3)
C1B P1B N1B N2B 51.5(13)
C7B P1B N1B Si1B 131(3)
C1B P1B N1B Si1B -127.8(10)
P1B N1B N2B Si3B 93.8(12)
Si1B N1B N2B Si3B -87.0(11)
P1B N1B N2B Si2B -101.8(11)
Si1B N1B N2B Si2B 77.4(12)
N2B N1B Si1B C9B 140.9(12)
P1B N1B Si1B C9B -39.8(12)
N2B N1B Si1B C10B 20.0(17)
P1B N1B Si1B C10B -160.7(13)
N2B N1B Si1B C8B -95.5(13)
P1B N1B Si1B C8B 83.8(11)
N1B N2B Si2B C11B 29(2)
Si3B N2B Si2B C11B -168(2)
N1B N2B Si2B C13B -102(3)
Si3B N2B Si2B C13B 62(3)
N1B N2B Si2B C12B 153.2(11)
Si3B N2B Si2B C12B -43.0(12)
N1B N2B Si2B Cl1B -89.7(9)
Si3B N2B Si2B Cl1B 74.1(9)
N1B N2B Si3B C15B 127(3)
Si2B N2B Si3B C15B -37(3)
N1B N2B Si3B C14B -116.2(11)
Si2B N2B Si3B C14B 80.2(10)
N1B N2B Si3B Cl2B 120.9(15)
Si2B N2B Si3B Cl2B -42.7(15)
N1B N2B Si3B C16B 2.1(15)
Si2B N2B Si3B C16B -161.5(12)
C7B P1B C1B C2B -141(3)
N1B P1B C1B C2B 105.6(8)
C7B P1B C1B C6B 39(3)
N1B P1B C1B C6B -74.7(9)
C6B C1B C2B F1B 177.8(13)
P1B C1B C2B F1B -2.5(12)
C6B C1B C2B C3B 0.0
P1B C1B C2B C3B 179.7(9)
F1B C2B C3B F2B 0.0(14)
C1B C2B C3B F2B 177.9(14)
F1B C2B C3B C4B -177.9(13)
C1B C2B C3B C4B 0.0
F2B C3B C4B F3B -2.1(16)
C2B C3B C4B F3B 176.0(17)
F2B C3B C4B C5B -178.1(13)
C2B C3B C4B C5B 0.0
F3B C4B C5B F4B 1.6(14)
C3B C4B C5B F4B 177.9(16)
F3B C4B C5B C6B -176.3(15)
C3B C4B C5B C6B 0.0
F4B C5B C6B F5B 3.4(13)
C4B C5B C6B F5B -178.5(12)
F4B C5B C6B C1B -178.1(14)
C4B C5B C6B C1B 0.0
C2B C1B C6B F5B 178.5(11)
P1B C1B C6B F5B -1.2(14)
C2B C1B C6B C5B 0.0
P1B C1B C6B C5B -179.7(10)
